data_1520307
loop_
_publ_author_name
'Ro\&sbach, Jan'
'Harms, Klaus'
'Koert, Ulrich'

_publ_section_title
;
 \a-Crotyl-\a-difluoroboranyloxy-amides: Structure and Reactivity of
 Isolable Intermediates in Stereospecific \a-Ketol Rearrangements.
;
_journal_issue 12
_journal_name_full 'Organic letters'
_journal_page_first 3122
_journal_page_last 3125
_journal_paper_doi 10.1021/acs.orglett.5b01427
_journal_volume 17
_journal_year 2015
_chemical_formula_moiety 'C10 H16 B F2 N O3'
_chemical_formula_sum 'C10 H16 B F2 N O3'
_chemical_formula_weight 247.05
_space_group_crystal_system triclinic
_space_group_IT_number 2
_space_group_name_Hall '-P 1'
_space_group_name_H-M_alt 'P -1'
_symmetry_space_group_name_Hall '-P 1'
_symmetry_space_group_name_H-M 'P -1'
_atom_sites_solution_hydrogens geom
_atom_sites_solution_primary direct
_atom_sites_solution_secondary difmap
_audit_creation_method SHELXL-2014/7
_cell_angle_alpha 92.227(4)
_cell_angle_beta 96.964(4)
_cell_angle_gamma 91.605(4)
_cell_formula_units_Z 4
_cell_length_a 9.5474(5)
_cell_length_b 11.4938(6)
_cell_length_c 11.5223(6)
_cell_measurement_reflns_used 17709
_cell_measurement_temperature 100(2)
_cell_measurement_theta_max 27.12
_cell_measurement_theta_min 1.77
_cell_volume 1253.45(11)
_computing_cell_refinement 'STOE X-AREA'
_computing_data_collection 'STOE X-AREA'
_computing_data_reduction 'STOE X-RED'
_computing_molecular_graphics DIAMONd
_computing_structure_refinement 'SHELXL-2014/7 (Sheldrick, 2014)'
_computing_structure_solution SHELXS
_diffrn_ambient_temperature 100(2)
_diffrn_detector_area_resol_mean 6.67
_diffrn_measured_fraction_theta_full 1.000
_diffrn_measured_fraction_theta_max 0.995
_diffrn_measurement_device_type 'STOE IPDS 2T'
_diffrn_measurement_method 'rotation method'
_diffrn_radiation_type MoK\a
_diffrn_radiation_wavelength 0.71073
_diffrn_reflns_av_R_equivalents 0.0282
_diffrn_reflns_av_unetI/netI 0.0240
_diffrn_reflns_laue_measured_fraction_full 1.000
_diffrn_reflns_laue_measured_fraction_max 0.995
_diffrn_reflns_limit_h_max 12
_diffrn_reflns_limit_h_min -12
_diffrn_reflns_limit_k_max 14
_diffrn_reflns_limit_k_min -13
_diffrn_reflns_limit_l_max 14
_diffrn_reflns_limit_l_min -14
_diffrn_reflns_number 18527
_diffrn_reflns_point_group_measured_fraction_full 1.000
_diffrn_reflns_point_group_measured_fraction_max 0.995
_diffrn_reflns_theta_full 25.242
_diffrn_reflns_theta_max 26.721
_diffrn_reflns_theta_min 1.774
_diffrn_source 'sealed X-ray tube, 12 x 0.4 mm long-fine focus'
_exptl_absorpt_coefficient_mu 0.112
_exptl_absorpt_correction_T_max 0.9910
_exptl_absorpt_correction_T_min 0.9618
_exptl_absorpt_correction_type integration
_exptl_absorpt_process_details 'STOE XRED'
_exptl_crystal_colour colourless
_exptl_crystal_density_diffrn 1.309
_exptl_crystal_description prism
_exptl_crystal_F_000 520
_exptl_crystal_size_max 0.37
_exptl_crystal_size_mid 0.29
_exptl_crystal_size_min 0.08
_refine_diff_density_max 0.269
_refine_diff_density_min -0.225
_refine_diff_density_rms 0.035
_refine_ls_extinction_method none
_refine_ls_goodness_of_fit_ref 1.056
_refine_ls_hydrogen_treatment constr
_refine_ls_matrix_type full
_refine_ls_number_parameters 316
_refine_ls_number_reflns 5294
_refine_ls_number_restraints 0
_refine_ls_restrained_S_all 1.056
_refine_ls_R_factor_all 0.0387
_refine_ls_R_factor_gt 0.0296
_refine_ls_shift/su_max 0.015
_refine_ls_shift/su_mean 0.000
_refine_ls_structure_factor_coef Fsqd
_refine_ls_weighting_details 'w=1/[\s^2^(Fo^2^)+(0.0462P)^2^+0.0518P] where P=(Fo^2^+2Fc^2^)/3'
_refine_ls_weighting_scheme calc
_refine_ls_wR_factor_gt 0.0776
_refine_ls_wR_factor_ref 0.0796
_reflns_Friedel_coverage 0.000
_reflns_number_gt 4298
_reflns_number_total 5294
_reflns_threshold_expression 'I > 2\s(I)'
_cod_data_source_file ol5b01427_si_002.cif
_cod_data_source_block JR311312-3
_cod_depositor_comments 'Adding full bibliography for 1520305--1520319.cif.'
_cod_database_code 1520307
_shelx_shelxl_version_number 2014/7
_shelx_space_group_comment
; 
The symmetry employed for this shelxl refinement is uniquely defined 
by the following loop, which should always be used as a source of 
symmetry information in preference to the above space-group names. 
They are only intended as comments. 
;
_shelx_estimated_absorpt_t_min 0.960
_shelx_estimated_absorpt_t_max 0.991

loop_
_space_group_symop_operation_xyz
'x, y, z'
'-x, -y, -z'

loop_
_atom_site_label
_atom_site_type_symbol
_atom_site_fract_x
_atom_site_fract_y
_atom_site_fract_z
_atom_site_U_iso_or_equiv
_atom_site_adp_type
_atom_site_occupancy
_atom_site_site_symmetry_order
_atom_site_calc_flag
_atom_site_refinement_flags_posn
_atom_site_refinement_flags_adp
_atom_site_refinement_flags_occupancy
_atom_site_disorder_assembly
_atom_site_disorder_group
B1 B 0.07265(13) 0.89138(12) 0.25646(11) 0.0255(3) Uani 1 1 d . . . . .
C1 C -0.09671(14) 0.50636(13) 0.16216(12) 0.0384(3) Uani 1 1 d . . . . .
H1A H -0.0852 0.4423 0.2117 0.046 Uiso 1 1 calc R U . . .
H1B H -0.1031 0.4939 0.0797 0.046 Uiso 1 1 calc R U . . .
C2 C -0.10390(12) 0.61268(11) 0.20794(10) 0.0286(3) Uani 1 1 d . . . . .
H2 H -0.1155 0.6750 0.1562 0.034 Uiso 1 1 calc R U . . .
C3 C -0.09487(11) 0.64105(10) 0.33706(10) 0.0230(2) Uani 1 1 d . . . . .
H3 H -0.0701 0.5690 0.3799 0.028 Uiso 1 1 calc R U . . .
C4 C 0.02115(11) 0.73632(9) 0.37567(9) 0.0197(2) Uani 1 1 d . . . . .
C5 C 0.05395(11) 0.74943(10) 0.51145(9) 0.0215(2) Uani 1 1 d . . . . .
C6 C 0.10246(13) 0.86723(10) 0.56132(10) 0.0291(3) Uani 1 1 d . . . . .
H6A H 0.0208 0.9167 0.5638 0.044 Uiso 1 1 calc R U . . .
H6B H 0.1679 0.9021 0.5122 0.044 Uiso 1 1 calc R U . . .
H6C H 0.1505 0.8604 0.6408 0.044 Uiso 1 1 calc R U . . .
C7 C -0.23711(12) 0.68181(12) 0.36937(12) 0.0323(3) Uani 1 1 d . . . . .
H7A H -0.2276 0.7049 0.4528 0.048 Uiso 1 1 calc R U . . .
H7B H -0.3080 0.6181 0.3529 0.048 Uiso 1 1 calc R U . . .
H7C H -0.2667 0.7485 0.3230 0.048 Uiso 1 1 calc R U . . .
C8 C 0.15652(11) 0.71467(9) 0.31841(9) 0.0193(2) Uani 1 1 d . . . . .
C10 C 0.22093(12) 0.52722(10) 0.40130(10) 0.0238(2) Uani 1 1 d . . . . .
H10A H 0.1474 0.5433 0.4516 0.036 Uiso 1 1 calc R U . . .
H10B H 0.3103 0.5150 0.4500 0.036 Uiso 1 1 calc R U . . .
H10C H 0.1937 0.4571 0.3517 0.036 Uiso 1 1 calc R U . . .
C11 C 0.35638(12) 0.62069(11) 0.25711(10) 0.0289(3) Uani 1 1 d . . . . .
H11A H 0.4193 0.5590 0.2850 0.043 Uiso 0.522(18) 1 calc R U P A 1
H11B H 0.4089 0.6956 0.2646 0.043 Uiso 0.522(18) 1 calc R U P A 1
H11C H 0.3199 0.6037 0.1748 0.043 Uiso 0.522(18) 1 calc R U P A 1
H11D H 0.3404 0.6733 0.1923 0.043 Uiso 0.478(18) 1 calc R U P A 2
H11E H 0.3633 0.5408 0.2258 0.043 Uiso 0.478(18) 1 calc R U P A 2
H11F H 0.4444 0.6442 0.3063 0.043 Uiso 0.478(18) 1 calc R U P A 2
N9 N 0.23790(9) 0.62623(8) 0.32754(7) 0.02049(19) Uani 1 1 d . . . . .
O4 O -0.02100(8) 0.84421(7) 0.33255(7) 0.02303(17) Uani 1 1 d . . . . .
O5 O 0.03616(9) 0.66738(7) 0.57150(7) 0.03055(19) Uani 1 1 d . . . . .
O8 O 0.18262(8) 0.79744(7) 0.25135(7) 0.02388(17) Uani 1 1 d . . . . .
F1 F 0.14307(7) 0.99349(6) 0.30004(6) 0.03321(17) Uani 1 1 d . . . . .
F2 F 0.00842(7) 0.90640(7) 0.14447(6) 0.03618(18) Uani 1 1 d . . . . .
B2 B 0.48621(13) 0.70474(11) 0.62796(11) 0.0228(3) Uani 1 1 d . . . . .
C101 C 0.55216(13) 0.66048(11) 1.02799(11) 0.0296(3) Uani 1 1 d . . . . .
H10D H 0.5855 0.7212 1.0836 0.036 Uiso 1 1 calc R U . . .
H10E H 0.5776 0.5824 1.0417 0.036 Uiso 1 1 calc R U . . .
C102 C 0.47057(12) 0.68454(10) 0.93175(10) 0.0233(2) Uani 1 1 d . . . . .
H102 H 0.4389 0.6220 0.8777 0.028 Uiso 1 1 calc R U . . .
C103 C 0.42480(11) 0.80532(9) 0.90261(9) 0.0194(2) Uani 1 1 d . . . . .
H103 H 0.4665 0.8610 0.9673 0.023 Uiso 1 1 calc R U . . .
C104 C 0.47975(10) 0.84111(9) 0.78723(8) 0.0175(2) Uani 1 1 d . . . . .
C105 C 0.47022(11) 0.97404(9) 0.76773(9) 0.0195(2) Uani 1 1 d . . . . .
C106 C 0.49136(13) 1.01242(10) 0.64839(10) 0.0270(2) Uani 1 1 d . . . . .
H10F H 0.4176 0.9763 0.5906 0.041 Uiso 1 1 calc R U . . .
H10G H 0.5842 0.9888 0.6297 0.041 Uiso 1 1 calc R U . . .
H10H H 0.4862 1.0974 0.6467 0.041 Uiso 1 1 calc R U . . .
C107 C 0.26385(11) 0.81193(11) 0.89136(10) 0.0251(2) Uani 1 1 d . . . . .
H10I H 0.2362 0.8901 0.8686 0.038 Uiso 1 1 calc R U . . .
H10J H 0.2311 0.7957 0.9666 0.038 Uiso 1 1 calc R U . . .
H10K H 0.2213 0.7542 0.8316 0.038 Uiso 1 1 calc R U . . .
C108 C 0.63090(11) 0.80121(9) 0.77996(9) 0.0179(2) Uani 1 1 d . . . . .
C110 C 0.87887(12) 0.77851(11) 0.83405(11) 0.0279(3) Uani 1 1 d . . . . .
H11G H 0.8890 0.7088 0.8803 0.042 Uiso 1 1 calc R U . . .
H11H H 0.9568 0.8343 0.8604 0.042 Uiso 1 1 calc R U . . .
H11I H 0.8808 0.7567 0.7512 0.042 Uiso 1 1 calc R U . . .
C111 C 0.74876(12) 0.91719(10) 0.94800(9) 0.0228(2) Uani 1 1 d . . . . .
H11J H 0.6576 0.9547 0.9457 0.034 Uiso 1 1 calc R U . . .
H11K H 0.8233 0.9763 0.9425 0.034 Uiso 1 1 calc R U . . .
H11L H 0.7684 0.8775 1.0217 0.034 Uiso 1 1 calc R U . . .
N109 N 0.74420(9) 0.83197(8) 0.84930(7) 0.01911(19) Uani 1 1 d . . . . .
O104 O 0.40233(8) 0.78181(7) 0.69037(6) 0.02049(16) Uani 1 1 d . . . . .
O105 O 0.44595(9) 1.04109(7) 0.84550(7) 0.02837(19) Uani 1 1 d . . . . .
O108 O 0.63579(8) 0.72665(7) 0.69426(6) 0.02287(17) Uani 1 1 d . . . . .
F101 F 0.48766(7) 0.73191(6) 0.51293(5) 0.03205(17) Uani 1 1 d . . . . .
F102 F 0.45040(7) 0.58868(6) 0.63534(6) 0.03197(17) Uani 1 1 d . . . . .

loop_
_atom_site_aniso_label
_atom_site_aniso_U_11
_atom_site_aniso_U_22
_atom_site_aniso_U_33
_atom_site_aniso_U_23
_atom_site_aniso_U_13
_atom_site_aniso_U_12
B1 0.0220(6) 0.0258(7) 0.0287(6) 0.0082(5) 0.0016(5) 0.0003(5)
C1 0.0367(7) 0.0406(8) 0.0358(7) -0.0048(6) -0.0019(6) -0.0034(6)
C2 0.0208(6) 0.0341(7) 0.0298(6) 0.0048(5) -0.0023(4) -0.0035(5)
C3 0.0175(5) 0.0236(6) 0.0283(6) 0.0054(4) 0.0027(4) -0.0009(4)
C4 0.0171(5) 0.0197(5) 0.0230(5) 0.0045(4) 0.0035(4) 0.0029(4)
C5 0.0158(5) 0.0260(6) 0.0240(5) 0.0036(4) 0.0058(4) 0.0061(4)
C6 0.0313(6) 0.0273(6) 0.0276(6) 0.0006(5) -0.0021(5) 0.0059(5)
C7 0.0185(6) 0.0358(7) 0.0433(7) 0.0059(5) 0.0057(5) -0.0005(5)
C8 0.0172(5) 0.0227(6) 0.0174(5) 0.0011(4) 0.0008(4) -0.0019(4)
C10 0.0230(5) 0.0227(6) 0.0260(5) 0.0034(4) 0.0028(4) 0.0040(4)
C11 0.0233(6) 0.0370(7) 0.0285(6) 0.0020(5) 0.0099(5) 0.0066(5)
N9 0.0175(4) 0.0242(5) 0.0201(4) 0.0016(4) 0.0031(3) 0.0021(4)
O4 0.0199(4) 0.0215(4) 0.0285(4) 0.0076(3) 0.0031(3) 0.0042(3)
O5 0.0364(5) 0.0312(5) 0.0257(4) 0.0072(3) 0.0087(3) 0.0001(4)
O8 0.0223(4) 0.0259(4) 0.0247(4) 0.0072(3) 0.0059(3) 0.0000(3)
F1 0.0301(4) 0.0239(4) 0.0462(4) 0.0068(3) 0.0061(3) -0.0031(3)
F2 0.0295(4) 0.0464(5) 0.0325(4) 0.0195(3) -0.0019(3) -0.0009(3)
B2 0.0227(6) 0.0236(6) 0.0212(6) -0.0033(5) 0.0003(5) 0.0033(5)
C101 0.0283(6) 0.0288(6) 0.0323(6) 0.0109(5) 0.0036(5) -0.0003(5)
C102 0.0232(5) 0.0235(6) 0.0243(5) 0.0030(4) 0.0068(4) -0.0017(4)
C103 0.0183(5) 0.0224(5) 0.0178(5) 0.0010(4) 0.0031(4) -0.0003(4)
C104 0.0164(5) 0.0203(5) 0.0152(5) -0.0010(4) 0.0002(4) 0.0007(4)
C105 0.0164(5) 0.0222(6) 0.0194(5) 0.0010(4) -0.0001(4) 0.0023(4)
C106 0.0345(6) 0.0249(6) 0.0221(5) 0.0038(4) 0.0044(5) 0.0006(5)
C107 0.0193(5) 0.0309(6) 0.0257(5) 0.0007(5) 0.0051(4) 0.0001(4)
C108 0.0203(5) 0.0170(5) 0.0168(5) 0.0027(4) 0.0037(4) 0.0011(4)
C110 0.0174(5) 0.0312(6) 0.0349(6) -0.0004(5) 0.0026(5) 0.0056(4)
C111 0.0209(5) 0.0269(6) 0.0200(5) -0.0019(4) 0.0014(4) -0.0020(4)
N109 0.0160(4) 0.0208(5) 0.0206(4) 0.0012(3) 0.0025(3) 0.0012(3)
O104 0.0183(4) 0.0242(4) 0.0177(3) -0.0041(3) -0.0016(3) 0.0016(3)
O105 0.0396(5) 0.0232(4) 0.0232(4) -0.0012(3) 0.0067(3) 0.0071(3)
O108 0.0210(4) 0.0246(4) 0.0228(4) -0.0049(3) 0.0025(3) 0.0043(3)
F101 0.0353(4) 0.0420(4) 0.0186(3) -0.0046(3) 0.0033(3) 0.0057(3)
F102 0.0317(4) 0.0224(4) 0.0393(4) -0.0059(3) -0.0037(3) 0.0011(3)

loop_
_atom_type_symbol
_atom_type_description
_atom_type_scat_dispersion_real
_atom_type_scat_dispersion_imag
_atom_type_scat_source
C C 0.0033 0.0016 'International Tables Vol C Tables 4.2.6.8 and 6.1.1.4'
H H 0.0000 0.0000 'International Tables Vol C Tables 4.2.6.8 and 6.1.1.4'
B B 0.0013 0.0007 'International Tables Vol C Tables 4.2.6.8 and 6.1.1.4'
F F 0.0171 0.0103 'International Tables Vol C Tables 4.2.6.8 and 6.1.1.4'
N N 0.0061 0.0033 'International Tables Vol C Tables 4.2.6.8 and 6.1.1.4'
O O 0.0106 0.0060 'International Tables Vol C Tables 4.2.6.8 and 6.1.1.4'

loop_
_geom_angle_atom_site_label_1
_geom_angle_atom_site_label_2
_geom_angle_atom_site_label_3
_geom_angle
F2 B1 F1 109.71(10)
F2 B1 O4 113.49(10)
F1 B1 O4 113.90(10)
F2 B1 O8 108.54(10)
F1 B1 O8 107.62(9)
O4 B1 O8 103.11(9)
C2 C1 H1A 120.0
C2 C1 H1B 120.0
H1A C1 H1B 120.0
C1 C2 C3 123.88(12)
C1 C2 H2 118.1
C3 C2 H2 118.1
C2 C3 C7 110.61(10)
C2 C3 C4 110.86(9)
C7 C3 C4 109.69(9)
C2 C3 H3 108.5
C7 C3 H3 108.5
C4 C3 H3 108.5
O4 C4 C8 102.68(8)
O4 C4 C3 110.25(9)
C8 C4 C3 111.74(9)
O4 C4 C5 108.73(8)
C8 C4 C5 111.20(8)
C3 C4 C5 111.83(9)
O5 C5 C6 122.96(10)
O5 C5 C4 120.41(10)
C6 C5 C4 116.59(9)
C5 C6 H6A 109.5
C5 C6 H6B 109.5
H6A C6 H6B 109.5
C5 C6 H6C 109.5
H6A C6 H6C 109.5
H6B C6 H6C 109.5
C3 C7 H7A 109.5
C3 C7 H7B 109.5
H7A C7 H7B 109.5
C3 C7 H7C 109.5
H7A C7 H7C 109.5
H7B C7 H7C 109.5
O8 C8 N9 119.97(9)
O8 C8 C4 111.28(9)
N9 C8 C4 128.70(9)
N9 C10 H10A 109.5
N9 C10 H10B 109.5
H10A C10 H10B 109.5
N9 C10 H10C 109.5
H10A C10 H10C 109.5
H10B C10 H10C 109.5
N9 C11 H11A 109.5
N9 C11 H11B 109.5
H11A C11 H11B 109.5
N9 C11 H11C 109.5
H11A C11 H11C 109.5
H11B C11 H11C 109.5
N9 C11 H11D 109.5
N9 C11 H11E 109.5
H11D C11 H11E 109.5
N9 C11 H11F 109.5
H11D C11 H11F 109.5
H11E C11 H11F 109.5
C8 N9 C10 125.46(9)
C8 N9 C11 118.91(9)
C10 N9 C11 115.62(9)
C4 O4 B1 112.96(8)
C8 O8 B1 109.90(8)
F101 B2 F102 110.27(9)
F101 B2 O104 113.01(9)
F102 B2 O104 113.68(9)
F101 B2 O108 109.09(9)
F102 B2 O108 107.74(9)
O104 B2 O108 102.58(8)
C102 C101 H10D 120.0
C102 C101 H10E 120.0
H10D C101 H10E 120.0
C101 C102 C103 123.76(11)
C101 C102 H102 118.1
C103 C102 H102 118.1
C102 C103 C107 110.84(9)
C102 C103 C104 110.04(8)
C107 C103 C104 110.17(8)
C102 C103 H103 108.6
C107 C103 H103 108.6
C104 C103 H103 108.6
O104 C104 C108 102.77(8)
O104 C104 C103 110.65(8)
C108 C104 C103 111.77(8)
O104 C104 C105 107.74(8)
C108 C104 C105 110.47(8)
C103 C104 C105 112.89(8)
O105 C105 C106 122.70(10)
O105 C105 C104 120.95(9)
C106 C105 C104 116.35(9)
C105 C106 H10F 109.5
C105 C106 H10G 109.5
H10F C106 H10G 109.5
C105 C106 H10H 109.5
H10F C106 H10H 109.5
H10G C106 H10H 109.5
C103 C107 H10I 109.5
C103 C107 H10J 109.5
H10I C107 H10J 109.5
C103 C107 H10K 109.5
H10I C107 H10K 109.5
H10J C107 H10K 109.5
O108 C108 N109 120.63(9)
O108 C108 C104 111.67(9)
N109 C108 C104 127.68(9)
N109 C110 H11G 109.5
N109 C110 H11H 109.5
H11G C110 H11H 109.5
N109 C110 H11I 109.5
H11G C110 H11I 109.5
H11H C110 H11I 109.5
N109 C111 H11J 109.5
N109 C111 H11K 109.5
H11J C111 H11K 109.5
N109 C111 H11L 109.5
H11J C111 H11L 109.5
H11K C111 H11L 109.5
C108 N109 C110 120.28(9)
C108 N109 C111 124.32(9)
C110 N109 C111 115.38(9)
C104 O104 B2 113.26(8)
C108 O108 B2 109.61(8)

loop_
_geom_bond_atom_site_label_1
_geom_bond_atom_site_label_2
_geom_bond_distance
B1 F2 1.3792(15)
B1 F1 1.3820(16)
B1 O4 1.4359(14)
B1 O8 1.5314(15)
C1 C2 1.3189(19)
C1 H1A 0.9500
C1 H1B 0.9500
C2 C3 1.5024(16)
C2 H2 0.9500
C3 C7 1.5320(15)
C3 C4 1.5487(15)
C3 H3 1.0000
C4 O4 1.4050(13)
C4 C8 1.5426(14)
C4 C5 1.5584(15)
C5 O5 1.2113(14)
C5 C6 1.4892(17)
C6 H6A 0.9800
C6 H6B 0.9800
C6 H6C 0.9800
C7 H7A 0.9800
C7 H7B 0.9800
C7 H7C 0.9800
C8 O8 1.2864(13)
C8 N9 1.2965(14)
C10 N9 1.4634(14)
C10 H10A 0.9800
C10 H10B 0.9800
C10 H10C 0.9800
C11 N9 1.4713(13)
C11 H11A 0.9800
C11 H11B 0.9800
C11 H11C 0.9800
C11 H11D 0.9800
C11 H11E 0.9800
C11 H11F 0.9800
B2 F101 1.3750(14)
B2 F102 1.3762(15)
B2 O104 1.4399(13)
B2 O108 1.5450(15)
C101 C102 1.3188(17)
C101 H10D 0.9500
C101 H10E 0.9500
C102 C103 1.5052(15)
C102 H102 0.9500
C103 C107 1.5306(14)
C103 C104 1.5528(13)
C103 H103 1.0000
C104 O104 1.4032(12)
C104 C108 1.5373(14)
C104 C105 1.5565(15)
C105 O105 1.2071(13)
C105 C106 1.4952(15)
C106 H10F 0.9800
C106 H10G 0.9800
C106 H10H 0.9800
C107 H10I 0.9800
C107 H10J 0.9800
C107 H10K 0.9800
C108 O108 1.2881(13)
C108 N109 1.2964(14)
C110 N109 1.4671(13)
C110 H11G 0.9800
C110 H11H 0.9800
C110 H11I 0.9800
C111 N109 1.4675(13)
C111 H11J 0.9800
C111 H11K 0.9800
C111 H11L 0.9800

loop_
_geom_torsion_atom_site_label_1
_geom_torsion_atom_site_label_2
_geom_torsion_atom_site_label_3
_geom_torsion_atom_site_label_4
_geom_torsion
C1 C2 C3 C7 -111.51(14)
C1 C2 C3 C4 126.60(12)
C2 C3 C4 O4 70.54(11)
C7 C3 C4 O4 -51.90(11)
C2 C3 C4 C8 -42.98(12)
C7 C3 C4 C8 -165.42(9)
C2 C3 C4 C5 -168.37(9)
C7 C3 C4 C5 69.20(11)
O4 C4 C5 O5 149.78(10)
C8 C4 C5 O5 -97.88(12)
C3 C4 C5 O5 27.80(14)
O4 C4 C5 C6 -28.21(12)
C8 C4 C5 C6 84.13(11)
C3 C4 C5 C6 -150.18(9)
O4 C4 C8 O8 -1.41(11)
C3 C4 C8 O8 116.73(10)
C5 C4 C8 O8 -117.53(10)
O4 C4 C8 N9 -179.13(10)
C3 C4 C8 N9 -60.98(14)
C5 C4 C8 N9 64.75(14)
O8 C8 N9 C10 179.36(10)
C4 C8 N9 C10 -3.10(17)
O8 C8 N9 C11 -2.13(15)
C4 C8 N9 C11 175.41(10)
C8 C4 O4 B1 -0.34(11)
C3 C4 O4 B1 -119.53(10)
C5 C4 O4 B1 117.54(10)
F2 B1 O4 C4 118.85(10)
F1 B1 O4 C4 -114.66(10)
O8 B1 O4 C4 1.64(12)
N9 C8 O8 B1 -179.58(10)
C4 C8 O8 B1 2.48(12)
F2 B1 O8 C8 -123.20(10)
F1 B1 O8 C8 118.14(10)
O4 B1 O8 C8 -2.56(12)
C101 C102 C103 C107 -119.06(12)
C101 C102 C103 C104 118.82(11)
C102 C103 C104 O104 73.70(11)
C107 C103 C104 O104 -48.81(11)
C102 C103 C104 C108 -40.19(11)
C107 C103 C104 C108 -162.70(9)
C102 C103 C104 C105 -165.46(9)
C107 C103 C104 C105 72.03(11)
O104 C104 C105 O105 134.56(10)
C108 C104 C105 O105 -113.90(11)
C103 C104 C105 O105 12.07(14)
O104 C104 C105 C106 -44.90(12)
C108 C104 C105 C106 66.64(12)
C103 C104 C105 C106 -167.39(9)
O104 C104 C108 O108 -2.39(11)
C103 C104 C108 O108 116.29(10)
C105 C104 C108 O108 -117.11(9)
O104 C104 C108 N109 179.30(10)
C103 C104 C108 N109 -62.02(14)
C105 C104 C108 N109 64.58(13)
O108 C108 N109 C110 -2.56(15)
C104 C108 N109 C110 175.61(10)
O108 C108 N109 C111 179.20(9)
C104 C108 N109 C111 -2.62(17)
C108 C104 O104 B2 3.39(11)
C103 C104 O104 B2 -116.07(9)
C105 C104 O104 B2 120.07(9)
F101 B2 O104 C104 -120.44(10)
F102 B2 O104 C104 112.90(10)
O108 B2 O104 C104 -3.12(11)
N109 C108 O108 B2 179.00(9)
C104 C108 O108 B2 0.56(12)
F101 B2 O108 C108 121.52(9)
F102 B2 O108 C108 -118.78(9)
O104 B2 O108 C108 1.45(11)
